data_4322153
loop_
_publ_author_name
'Yoshiki Shii'
'Yuri Motoda'
'Toshihiro Matsuo'
'Fumiaki Kai'
'Toshio Nakashima'
'Jean-Pierre Tuchagues'
'Naohide Matsumoto'

_publ_contact_author
;
Naohide Matsumoto
 Department of Chemistry, Faculty of Science, Kumamoto University,
Kurokami 2-39-1, Kumamoto 860-8555, Japan
;
_publ_contact_author_email 'naohide@aster.sci.kumamoto-u.ac.jp '
_publ_contact_author_fax +81-96-342-3390
_publ_contact_author_phone ' +81-96-342-3390'
_publ_section_title
;
 Deprotonation-Induced Enantioselective Aggregation and
 Deprotonation-Induced Ligand Rearrangement of Copper(II) Complexes Yield
 1D Homochiral and Heterochiral Chains and a Cyclic Tetramer, Respectively
;
_journal_name_full 'Inorganic Chemistry'
_journal_page_first 3513
_journal_page_last 3522
_journal_paper_doi 10.1021/ic9813260
_journal_volume 38
_journal_year 1999
_chemical_formula_sum 'C15 H23 Cl2 Cu N7 O8'
_space_group_IT_number 9
_symmetry_cell_setting monoclinic
_symmetry_Int_Tables_number 9
_symmetry_space_group_name_Hall 'C -2yc'
_symmetry_space_group_name_H-M 'C 1 c 1'
_audit_creation_date 'Thu Dec 25 16:28:58 1997'
_audit_creation_method 'from TEXRAY.INF file'
_cell_angle_alpha 90
_cell_angle_beta 130.282(4)
_cell_angle_gamma 90
_cell_formula_units_Z 4.00
_cell_length_a 21.800(2)
_cell_length_b 8.574(1)
_cell_length_c 16.148(2)
_cell_measurement_reflns_used 25
_cell_measurement_temperature 20.0
_cell_measurement_theta_max 40.35
_cell_measurement_theta_min 37.35
_cell_volume 2302.6(5)
_computing_cell_refinement 'MSC/AFC Diffractometer Control'
_computing_data_collection 'MSC/AFC Diffractometer Control'
_computing_data_reduction 'teXsan: PROCESS (MSC)'
_computing_publication_material 'teXsan: FINISH (MSC)'
_computing_structure_refinement 'teXsan: LS (MSC)'
_computing_structure_solution SAPI91
_diffrn_ambient_temperature 20.0
_diffrn_measurement_device AFC7R
_diffrn_measurement_method 'omega/2-theta scans'
_diffrn_orient_matrix_UB_11 0.03078
_diffrn_orient_matrix_UB_12 -0.09721
_diffrn_orient_matrix_UB_13 0.01400
_diffrn_orient_matrix_UB_21 0.04905
_diffrn_orient_matrix_UB_22 0.06386
_diffrn_orient_matrix_UB_23 0.03125
_diffrn_orient_matrix_UB_31 0.01620
_diffrn_orient_matrix_UB_32 -0.00863
_diffrn_orient_matrix_UB_33 0.07360
_diffrn_radiation_monochromator graphite
_diffrn_radiation_source 'X-ray tube'
_diffrn_radiation_type MoKalpha
_diffrn_radiation_wavelength 0.7107
_diffrn_reflns_av_R_equivalents 1.76
_diffrn_reflns_limit_h_max 25
_diffrn_reflns_limit_h_min 0
_diffrn_reflns_limit_k_max 0
_diffrn_reflns_limit_k_min 0
_diffrn_reflns_limit_l_max 1
_diffrn_reflns_limit_l_min -16
_diffrn_reflns_number 2236
_diffrn_reflns_theta_max 24.9896
_diffrn_standards_decay_% -0.14
_diffrn_standards_interval_count 150
_diffrn_standards_number 3
_exptl_absorpt_coefficient_mu_cm 12.365
_exptl_absorpt_correction_T_max 1.000
_exptl_absorpt_correction_T_min 0.966
_exptl_absorpt_correction_type psi-scan
_exptl_crystal_colour blue
_exptl_crystal_density_diffrn 1.626
_exptl_crystal_description prismatic
_exptl_crystal_F_000 1156.00
_exptl_crystal_size_max 0.400
_exptl_crystal_size_min 0.400
_refine_diff_density_max -0.28920
_refine_diff_density_min 0.34160
_refine_ls_extinction_coef 0.75868
_refine_ls_extinction_method Zachariasen_type_2_Gaussian_isotropic
_refine_ls_goodness_of_fit_obs 3.820
_refine_ls_matrix_type full
_refine_ls_number_parameters 306
_refine_ls_number_reflns 1584
_refine_ls_number_restraints 0
_refine_ls_R_factor_obs 0.0450
_refine_ls_shift/esd_max 1.9510
_refine_ls_structure_factor_coef F
_refine_ls_weighting_scheme sigma
_refine_ls_wR_factor_obs 0.0330
_cod_data_source_file ic9813260_4.cif
_cod_data_source_block Cu_(2_3)Me
_cod_depositor_comments
;
 Changing the _geom_bond_publ_flag tag to the _geom_angle_publ_flag tag
 and the _geom_angle_publ_flag tag to the _geom_bond_publ_flag tag.

 Antanas Vaitkus,
 2017-01-29
;
_cod_original_cell_volume 2302.7(5)
_cod_original_formula_sum 'C15 H23 N7 O8 Cl2 Cu'
_cod_database_code 4322153

loop_
_symmetry_equiv_pos_as_xyz
'   +x,   +y,   +z'
'1/2+x,1/2+y,   +z'
'   +x,   -y,1/2+z'
1/2+x,1/2-y,1/2+z

loop_
_atom_site_aniso_label
_atom_site_aniso_U_11
_atom_site_aniso_U_22
_atom_site_aniso_U_33
_atom_site_aniso_U_12
_atom_site_aniso_U_13
_atom_site_aniso_U_23
Cu1 0.0533(6) 0.0487(5) 0.0967(8) -0.001(1) 0.0435(6) -0.006(2)
Cl1 0.072(3) 0.061(3) 0.066(3) -0.002(3) 0.047(3) -0.015(3)
Cl2 0.066(3) 0.083(3) 0.089(4) 0.012(3) 0.060(3) 0.011(3)
O1 0.087(8) 0.15(1) 0.16(1) -0.024(8) 0.087(9) -0.07(1)
O2 0.28(2) 0.27(2) 0.21(2) -0.22(2) 0.21(2) -0.19(2)
O3 0.073(8) 0.32(2) 0.077(9) -0.08(1) 0.037(7) -0.08(1)
O4 0.47(3) 0.36(3) 0.14(1) 0.35(3) 0.21(2) 0.14(2)
O5 0.17(1) 0.26(2) 0.19(1) -0.01(1) 0.16(1) 0.06(1)
O6 0.63(4) 0.100(9) 0.27(2) -0.05(2) 0.33(3) -0.05(1)
O7 0.052(6) 0.41(3) 0.19(2) 0.09(1) 0.066(8) 0.17(2)
O8 0.15(1) 0.128(9) 0.18(1) 0.087(8) 0.15(1) 0.121(9)
O9 0.57(4) 0.14(1) 0.70(5) -0.07(2) 0.55(4) -0.12(2)
N1 0.057(8) 0.036(6) 0.057(9) -0.015(6) 0.040(8) -0.009(6)
N2 0.15(1) 0.025(7) 0.09(1) -0.030(7) 0.10(1) -0.013(6)
N3 0.050(9) 0.059(9) 0.09(1) 0.020(6) 0.042(9) -0.005(7)
N4 0.065(5) 0.078(5) 0.070(6) 0.012(5) 0.051(5) 0.005(5)
N5 0.048(9) 0.08(1) 0.07(1) -0.003(7) 0.028(8) 0.026(8)
N6 0.076(10) 0.070(10) 0.070(10) -0.021(7) 0.051(9) -0.018(7)
N7 0.034(7) 0.062(8) 0.055(8) -0.004(6) 0.025(7) -0.004(7)
C1 0.10(1) 0.09(1) 0.064(10) -0.001(9) 0.053(9) 0.018(8)
C2 0.064(10) 0.028(7) 0.07(1) 0.007(6) 0.048(9) 0.004(7)
C3 0.08(1) 0.09(1) 0.09(1) -0.03(1) 0.07(1) -0.02(1)
C4 0.035(9) 0.05(1) 0.06(1) -0.017(7) 0.028(9) -0.025(8)
C5 0.08(1) 0.11(2) 0.09(2) -0.05(1) 0.06(1) -0.04(1)
C6 0.041(9) 0.17(2) 0.06(1) 0.02(1) 0.028(9) -0.02(1)
C7 0.07(1) 0.07(1) 0.10(1) -0.022(8) 0.06(1) -0.007(9)
C8 0.081(8) 0.070(6) 0.063(8) 0.011(6) 0.043(8) 0.009(7)
C9 0.07(1) 0.13(2) 0.06(1) -0.06(1) 0.045(10) -0.05(1)
C10 0.07(1) 0.059(9) 0.10(1) -0.032(8) 0.05(1) -0.015(8)
C11 0.033(8) 0.09(1) 0.07(1) -0.015(9) 0.026(9) 0.02(1)
C12 0.09(1) 0.08(1) 0.07(1) 0.006(10) 0.06(1) 0.004(9)
C13 0.12(1) 0.056(10) 0.10(1) 0.041(10) 0.09(1) 0.031(9)
C14 0.07(1) 0.07(1) 0.06(1) 0.022(9) 0.05(1) 0.021(9)
C15 0.040(7) 0.056(8) 0.10(1) -0.011(6) 0.027(8) 0.012(7)

loop_
_atom_site_label
_atom_site_fract_x
_atom_site_fract_y
_atom_site_fract_z
_atom_site_U_iso_or_equiv
_atom_site_thermal_displace_type
_atom_site_calc_flag
_atom_site_calc_attached_atom
Cu1 0.5028 0.20464(10) 0.5004 0.0699(3) Uij ? ?
Cl1 0.1671(3) 0.0460(5) 0.3490(5) 0.065(1) Uij ? ?
Cl2 0.8378(3) 0.0453(6) 0.6513(5) 0.073(2) Uij ? ?
O1 0.2154(9) -0.008(2) 0.324(2) 0.127(6) Uij ? ?
O2 0.117(1) -0.052(2) 0.340(1) 0.21(1) Uij ? ?
O3 0.2079(8) 0.101(2) 0.451(1) 0.167(6) Uij ? ?
O4 0.112(2) 0.138(3) 0.274(1) 0.31(1) Uij ? ?
O5 0.800(1) -0.004(2) 0.685(1) 0.171(8) Uij ? ?
O6 0.832(2) -0.106(2) 0.614(2) 0.31(1) Uij ? ?
O7 0.9167(7) 0.024(3) 0.723(1) 0.226(9) Uij ? ?
O8 0.7954(8) 0.122(1) 0.550(1) 0.127(5) Uij ? ?
O9 0.853(2) 0.189(2) 0.697(3) 0.37(2) Uij ? ?
N1 0.5283(9) 0.025(1) 0.615(1) 0.048(4) Uij ? ?
N2 0.543(1) -0.181(1) 0.705(1) 0.078(5) Uij ? ?
N3 0.4070(9) 0.207(2) 0.479(1) 0.069(5) Uij ? ?
N4 0.5373(4) 0.4328(9) 0.5354(7) 0.066(3) Uij ? ?
N5 0.6048(9) 0.223(2) 0.521(1) 0.074(5) Uij ? ?
N6 0.4651(9) -0.180(2) 0.302(1) 0.069(5) Uij ? ?
N7 0.4754(8) 0.031(2) 0.389(1) 0.052(4) Uij ? ?
C1 0.661(1) -0.116(2) 0.721(1) 0.083(5) Uij ? ?
C2 0.5790(10) -0.087(2) 0.677(1) 0.048(4) Uij ? ?
C3 0.466(1) -0.137(3) 0.653(2) 0.077(6) Uij ? ?
C4 0.4601(10) -0.004(2) 0.598(2) 0.054(5) Uij ? ?
C5 0.399(1) 0.105(3) 0.533(2) 0.093(7) Uij ? ?
C6 0.3555(9) 0.341(3) 0.425(1) 0.094(7) Uij ? ?
C7 0.4061(10) 0.493(2) 0.472(2) 0.075(6) Uij ? ?
C8 0.4714(6) 0.544(1) 0.4737(9) 0.074(4) Uij ? ?
C9 0.606(1) 0.488(2) 0.531(1) 0.087(7) Uij ? ?
C10 0.658(1) 0.354(2) 0.580(2) 0.075(6) Uij ? ?
C11 0.6123(9) 0.119(2) 0.477(1) 0.067(6) Uij ? ?
C12 0.550(1) 0.005(2) 0.410(2) 0.071(6) Uij ? ?
C13 0.539(1) -0.123(2) 0.356(2) 0.076(6) Uij ? ?
C14 0.429(1) -0.075(2) 0.321(1) 0.065(6) Uij ? ?
C15 0.3414(9) -0.088(2) 0.271(1) 0.081(4) Uij ? ?
H1 0.6618 -0.1258 0.6634 0.0815 Uij ? ?
H2 0.6825 -0.2036 0.7656 0.0815 Uij ? ?
H3 0.6934 -0.0251 0.7639 0.0815 Uij ? ?
H4 0.5640 -0.2697 0.7491 0.0644 Uij ? ?
H5 0.4256 -0.1746 0.6522 0.1015 Uij ? ?
H6 0.3482 0.1147 0.5164 0.0643 Uij ? ?
H7 0.3277 0.3436 0.3509 0.0644 Uij ? ?
H8 0.3199 0.3470 0.4398 0.0644 Uij ? ?
H9 0.4323 0.4886 0.5486 0.0929 Uij ? ?
H10 0.3691 0.5749 0.4397 0.0929 Uij ? ?
H11 0.4904 0.6448 0.5053 0.0927 Uij ? ?
H12 0.4518 0.5485 0.4006 0.0927 Uij ? ?
H13 0.5604 0.4469 0.6086 0.0927 Uij ? ?
H14 0.6327 0.5815 0.5731 0.0837 Uij ? ?
H15 0.5854 0.5067 0.4592 0.0837 Uij ? ?
H16 0.6843 0.3393 0.6566 0.1432 Uij ? ?
H17 0.7005 0.3528 0.5764 0.1432 Uij ? ?
H18 0.6569 0.1065 0.4764 0.1125 Uij ? ?
H19 0.5782 -0.1748 0.3555 0.1125 Uij ? ?
H20 0.4388 -0.2694 0.2567 0.0644 Uij ? ?
H21 0.3189 -0.1798 0.2246 0.1015 Uij ? ?
H22 0.3122 -0.0006 0.2300 0.1015 Uij ? ?
H23 0.3388 -0.1046 0.3269 0.0935 Uij ? ?

loop_
_atom_type_symbol
_atom_type_oxidation_number
_atom_type_number_in_cell
_atom_type_scat_dispersion_real
_atom_type_scat_dispersion_imag
_atom_type_scat_source
Cu 0 4 0.320 1.265 'International Tables'
Cl 0 8 0.148 0.159 'International Tables'
O 0 32 0.011 0.006 'International Tables'
N 0 28 0.006 0.003 'International Tables'
C 0 60 0.003 0.002 'International Tables'
H 0 92 0.000 0.000 'International Tables'

loop_
_geom_angle_atom_site_label_1
_geom_angle_atom_site_label_2
_geom_angle_atom_site_label_3
_geom_angle
_geom_angle_site_symmetry_1
_geom_angle_site_symmetry_2
_geom_angle_site_symmetry_3
_geom_angle_publ_flag
N(1) Cu(1) N(3) 78.9(6) ? ? ? yes
N(1) Cu(1) N(4) 126.4(4) ? ? ? yes
N(1) Cu(1) N(5) 105.3(6) ? ? ? yes
N(1) Cu(1) N(7) 89.9(2) ? ? ? yes
N(3) Cu(1) N(4) 101.9(5) ? ? ? yes
N(3) Cu(1) N(5) 175.0(4) ? ? ? yes
N(3) Cu(1) N(7) 100.5(6) ? ? ? yes
N(4) Cu(1) N(5) 73.3(5) ? ? ? yes
N(4) Cu(1) N(7) 140.2(4) ? ? ? yes
N(5) Cu(1) N(7) 82.6(6) ? ? ? yes
O(1) Cl(1) O(2) 118(1) ? ? ? yes
O(1) Cl(1) O(3) 115.6(9) ? ? ? yes
O(1) Cl(1) O(4) 109(1) ? ? ? yes
O(2) Cl(1) O(3) 101.9(9) ? ? ? yes
O(2) Cl(1) O(4) 94(1) ? ? ? yes
O(3) Cl(1) O(4) 114(1) ? ? ? yes
O(5) Cl(2) O(6) 88(1) ? ? ? yes
O(5) Cl(2) O(7) 113(1) ? ? ? yes
O(5) Cl(2) O(8) 120.7(9) ? ? ? yes
O(5) Cl(2) O(9) 92(1) ? ? ? yes
O(6) Cl(2) O(7) 87(1) ? ? ? yes
O(6) Cl(2) O(8) 96(1) ? ? ? yes
O(6) Cl(2) O(9) 173(1) ? ? ? yes
O(7) Cl(2) O(8) 125.5(9) ? ? ? yes
O(7) Cl(2) O(9) 85(1) ? ? ? yes
O(8) Cl(2) O(9) 87(1) ? ? ? yes
Cu(1) N(1) C(2) 142(1) ? ? ? yes
Cu(1) N(1) C(4) 108(1) ? ? ? yes
C(2) N(1) C(4) 107(1) ? ? ? yes
C(2) N(2) C(3) 111(1) ? ? ? yes
Cu(1) N(3) C(5) 118(1) ? ? ? yes
Cu(1) N(3) C(6) 117(1) ? ? ? yes
C(5) N(3) C(6) 122(1) ? ? ? yes
Cu(1) N(4) C(8) 114.5(5) ? ? ? yes
Cu(1) N(4) C(9) 117.1(8) ? ? ? yes
C(8) N(4) C(9) 108.0(10) ? ? ? yes
Cu(1) N(5) C(10) 119(1) ? ? ? yes
Cu(1) N(5) C(11) 113(1) ? ? ? yes
C(10) N(5) C(11) 126(1) ? ? ? yes
C(13) N(6) C(14) 103(1) ? ? ? yes
Cu(1) N(7) C(12) 104(1) ? ? ? yes
Cu(1) N(7) C(14) 151(1) ? ? ? yes
C(12) N(7) C(14) 102(1) ? ? ? yes
N(1) C(2) N(2) 107(1) ? ? ? yes
N(1) C(2) C(1) 131(1) ? ? ? yes
N(2) C(2) C(1) 121(1) ? ? ? yes
N(2) C(3) C(4) 100(1) ? ? ? yes
N(1) C(4) C(3) 112(1) ? ? ? yes
N(1) C(4) C(5) 115(1) ? ? ? yes
C(3) C(4) C(5) 132(1) ? ? ? yes
N(3) C(5) C(4) 117(1) ? ? ? yes
N(3) C(6) C(7) 110(1) ? ? ? yes
C(6) C(7) C(8) 129(1) ? ? ? yes
N(4) C(8) C(7) 109.5(9) ? ? ? yes
N(4) C(9) C(10) 99(1) ? ? ? yes
N(5) C(10) C(9) 104(1) ? ? ? yes
N(5) C(11) C(12) 121(1) ? ? ? yes
N(7) C(12) C(11) 116(1) ? ? ? yes
N(7) C(12) C(13) 106(1) ? ? ? yes
C(11) C(12) C(13) 137(2) ? ? ? yes
N(6) C(13) C(12) 111(1) ? ? ? yes
N(6) C(14) N(7) 115(1) ? ? ? yes
N(6) C(14) C(15) 122(1) ? ? ? yes
N(7) C(14) C(15) 121(1) ? ? ? yes

loop_
_geom_bond_atom_site_label_1
_geom_bond_atom_site_label_2
_geom_bond_distance
_geom_bond_site_symmetry_1
_geom_bond_site_symmetry_2
_geom_bond_publ_flag
Cu(1) N(1) 2.19(1) ? ? yes
Cu(1) N(3) 1.89(2) ? ? yes
Cu(1) N(4) 2.040(8) ? ? yes
Cu(1) N(5) 2.03(2) ? ? yes
Cu(1) N(7) 2.10(1) ? ? yes
Cl(1) O(1) 1.42(1) ? ? yes
Cl(1) O(2) 1.31(1) ? ? yes
Cl(1) O(3) 1.35(1) ? ? yes
Cl(1) O(4) 1.28(1) ? ? yes
Cl(2) O(5) 1.33(1) ? ? yes
Cl(2) O(6) 1.40(2) ? ? yes
Cl(2) O(7) 1.33(1) ? ? yes
Cl(2) O(8) 1.42(1) ? ? yes
Cl(2) O(9) 1.36(2) ? ? yes
N(1) C(2) 1.31(2) ? ? yes
N(1) C(4) 1.35(2) ? ? yes
N(2) C(2) 1.38(2) ? ? yes
N(2) C(3) 1.36(2) ? ? yes
N(3) C(5) 1.33(2) ? ? yes
N(3) C(6) 1.44(2) ? ? yes
N(4) C(8) 1.454(9) ? ? yes
N(4) C(9) 1.62(2) ? ? yes
N(5) C(10) 1.45(2) ? ? yes
N(5) C(11) 1.21(2) ? ? yes
N(6) C(13) 1.33(2) ? ? yes
N(6) C(14) 1.35(2) ? ? yes
N(7) C(12) 1.45(2) ? ? yes
N(7) C(14) 1.27(2) ? ? yes
C(1) C(2) 1.46(2) ? ? yes
C(3) C(4) 1.39(2) ? ? yes
C(4) C(5) 1.40(2) ? ? yes
C(6) C(7) 1.55(2) ? ? yes
C(7) C(8) 1.47(2) ? ? yes
C(9) C(10) 1.45(2) ? ? yes
C(11) C(12) 1.44(2) ? ? yes
C(12) C(13) 1.32(2) ? ? yes
C(14) C(15) 1.53(2) ? ? yes
